data_7049990
loop_
_publ_author_name
'Chiu, Cheng-Chang'
'Lee, Gene-Hsiang'
'Lin, Tien-Sung'
'Peng, Shie-Ming'

_publ_section_title
;
 Ligand Effects on the Structure, Mixed-valence Sites and Magnetic
 Properties of Novel Pentanickel String Complexes
;
_journal_name_full 'Dalton Transactions'
_journal_paper_doi 10.1039/C9DT01363F
_journal_year 2019
_chemical_formula_sum 'C85 H71 Cl4.23 F4.61 N21 Ni5 O9 P0.77 S4'
_chemical_formula_weight 2213.85
_chemical_name_common '[Ni5(Tspnda)4](PF6)'
_chemical_name_systematic ic18251_sq
_space_group_crystal_system monoclinic
_space_group_IT_number 14
_space_group_name_Hall '-P 2ybc'
_space_group_name_H-M_alt 'P 1 21/c 1'
_symmetry_space_group_name_Hall '-P 2ybc'
_symmetry_space_group_name_H-M 'P 1 21/c 1'
_atom_sites_solution_hydrogens geom
_audit_creation_method SHELXL-2014/7
_audit_update_record
;
2018-06-15 deposited with the CCDC.    2019-05-08 downloaded from the CCDC.
;
_cell_angle_alpha 90
_cell_angle_beta 98.5260(10)
_cell_angle_gamma 90
_cell_formula_units_Z 4
_cell_length_a 18.1215(7)
_cell_length_b 17.4460(6)
_cell_length_c 31.4395(11)
_cell_measurement_reflns_used 9652
_cell_measurement_temperature 150(2)
_cell_measurement_theta_max 27.48
_cell_measurement_theta_min 2.33
_cell_volume 9829.7(6)
_computing_cell_refinement 'Bruker SAINT'
_computing_data_collection 'Bruker APEX3'
_computing_data_reduction 'Bruker SAINT'
_computing_molecular_graphics 'Bruker SHELXTL'
_computing_publication_material 'Bruker SHELXTL'
_computing_structure_refinement 'SHELXL-2014/7 (Sheldrick, 2014)'
_computing_structure_solution 'SHELXS-97 (Sheldrick 2008)'
_diffrn_ambient_temperature 150(2)
_diffrn_measured_fraction_theta_full 0.999
_diffrn_measured_fraction_theta_max 0.998
_diffrn_measurement_device_type 'Bruker D8 VENTURE'
_diffrn_measurement_method '\f and \w scans'
_diffrn_radiation_type MoK\a
_diffrn_radiation_wavelength 0.71073
_diffrn_reflns_av_R_equivalents 0.0275
_diffrn_reflns_av_unetI/netI 0.0266
_diffrn_reflns_Laue_measured_fraction_full 0.999
_diffrn_reflns_Laue_measured_fraction_max 0.998
_diffrn_reflns_limit_h_max 23
_diffrn_reflns_limit_h_min -23
_diffrn_reflns_limit_k_max 22
_diffrn_reflns_limit_k_min -22
_diffrn_reflns_limit_l_max 40
_diffrn_reflns_limit_l_min -36
_diffrn_reflns_number 72290
_diffrn_reflns_point_group_measured_fraction_full 0.999
_diffrn_reflns_point_group_measured_fraction_max 0.998
_diffrn_reflns_theta_full 25.242
_diffrn_reflns_theta_max 27.496
_diffrn_reflns_theta_min 2.420
_exptl_absorpt_coefficient_mu 1.226
_exptl_absorpt_correction_T_max 0.7456
_exptl_absorpt_correction_T_min 0.6931
_exptl_absorpt_correction_type multi-scan
_exptl_absorpt_process_details 'SADABS (Bruker, 2016)'
_exptl_crystal_colour brown
_exptl_crystal_density_diffrn 1.496
_exptl_crystal_description block
_exptl_crystal_F_000 4516
_exptl_crystal_size_max 0.272
_exptl_crystal_size_mid 0.187
_exptl_crystal_size_min 0.180
_refine_diff_density_max 2.104
_refine_diff_density_min -1.746
_refine_diff_density_rms 0.115
_refine_ls_extinction_method none
_refine_ls_goodness_of_fit_ref 1.027
_refine_ls_hydrogen_treatment constr
_refine_ls_matrix_type full
_refine_ls_number_parameters 1235
_refine_ls_number_reflns 22549
_refine_ls_number_restraints 82
_refine_ls_restrained_S_all 1.084
_refine_ls_R_factor_all 0.0742
_refine_ls_R_factor_gt 0.0580
_refine_ls_shift/su_max 0.007
_refine_ls_shift/su_mean 0.000
_refine_ls_structure_factor_coef Fsqd
_refine_ls_weighting_details 'w=1/[\s^2^(Fo^2^)+(0.0853P)^2^+36.7778P] where P=(Fo^2^+2Fc^2^)/3'
_refine_ls_weighting_scheme calc
_refine_ls_wR_factor_gt 0.1575
_refine_ls_wR_factor_ref 0.1766
_reflns_Friedel_coverage 0.000
_reflns_number_gt 17879
_reflns_number_total 22549
_reflns_threshold_expression 'I > 2\s(I)'
_cod_data_source_file c9dt01363f2.cif
_cod_data_source_block ic18251_sq
_cod_database_code 7049990
_shelx_shelxl_version_number 2014/7
_shelx_space_group_comment
; 
The symmetry employed for this shelxl refinement is uniquely defined 
by the following loop, which should always be used as a source of 
symmetry information in preference to the above space-group names. 
They are only intended as comments. 
;
_shelx_estimated_absorpt_t_min 0.732
_shelx_estimated_absorpt_t_max 0.810

loop_
_space_group_symop_operation_xyz
'x, y, z'
'-x, y+1/2, -z+1/2'
'-x, -y, -z'
'x, -y-1/2, z-1/2'

loop_
_atom_site_label
_atom_site_type_symbol
_atom_site_fract_x
_atom_site_fract_y
_atom_site_fract_z
_atom_site_U_iso_or_equiv
_atom_site_adp_type
_atom_site_occupancy
_atom_site_site_symmetry_order
_atom_site_calc_flag
_atom_site_refinement_flags_posn
_atom_site_refinement_flags_adp
_atom_site_refinement_flags_occupancy
_atom_site_disorder_assembly
_atom_site_disorder_group
Ni1 Ni -0.02345(3) 0.66272(3) 0.62265(2) 0.02135(11) Uani 1 1 d . . . . .
Ni2 Ni 0.08463(2) 0.61052(2) 0.65542(2) 0.01811(10) Uani 1 1 d . . . . .
Ni3 Ni 0.19382(2) 0.55655(2) 0.68876(2) 0.01702(10) Uani 1 1 d . . . . .
Ni4 Ni 0.30279(2) 0.50213(2) 0.72173(2) 0.01893(11) Uani 1 1 d . . . . .
Ni5 Ni 0.41305(3) 0.44654(3) 0.75523(2) 0.02363(11) Uani 1 1 d . . . . .
S1 S 0.38968(5) 0.32701(5) 0.82169(3) 0.0264(2) Uani 1 1 d . . . . .
S2 S 0.55310(6) 0.50987(6) 0.73084(4) 0.0369(2) Uani 1 1 d . . . . .
S3 S -0.16273(5) 0.60541(5) 0.66167(3) 0.02319(18) Uani 1 1 d . . . . .
S4 S -0.01030(6) 0.76077(6) 0.54636(3) 0.0289(2) Uani 1 1 d . . . . .
O1 O 0.46243(15) 0.36136(17) 0.83154(10) 0.0323(6) Uani 1 1 d . . . . .
O2 O 0.38643(16) 0.24569(16) 0.81458(10) 0.0333(6) Uani 1 1 d . . . . .
O3 O 0.59535(16) 0.57365(19) 0.75079(12) 0.0424(8) Uani 1 1 d . . . . .
O4 O 0.56220(18) 0.4361(2) 0.75180(14) 0.0508(9) Uani 1 1 d . . . . .
O5 O -0.19844(15) 0.64860(16) 0.69193(10) 0.0302(6) Uani 1 1 d . . . . .
O6 O -0.18218(15) 0.62557(17) 0.61698(9) 0.0307(6) Uani 1 1 d . . . . .
O7 O -0.07985(16) 0.75999(17) 0.56386(11) 0.0367(7) Uani 1 1 d . . . . .
O8 O -0.01252(18) 0.73669(18) 0.50242(10) 0.0375(7) Uani 1 1 d . . . . .
N1 N -0.03763(18) 0.56614(18) 0.58527(10) 0.0261(7) Uani 1 1 d . . . . .
N2 N 0.05627(17) 0.50705(17) 0.63135(10) 0.0231(6) Uani 1 1 d . . . . .
N3 N 0.14887(17) 0.45698(17) 0.68159(10) 0.0211(6) Uani 1 1 d . . . . .
N4 N 0.24819(17) 0.41126(17) 0.73080(10) 0.0222(6) Uani 1 1 d . . . . .
N5 N 0.35013(17) 0.37489(18) 0.77970(11) 0.0257(6) Uani 1 1 d . . . . .
N6 N 0.00024(17) 0.75313(17) 0.66466(10) 0.0236(6) Uani 1 1 d . . . . .
N7 N 0.12154(16) 0.71035(17) 0.68210(10) 0.0214(6) Uani 1 1 d . . . . .
N8 N 0.23846(16) 0.65644(17) 0.69620(10) 0.0203(6) Uani 1 1 d . . . . .
N9 N 0.35375(16) 0.59488(17) 0.71130(10) 0.0224(6) Uani 1 1 d . . . . .
N10 N 0.46279(17) 0.52479(19) 0.72653(11) 0.0277(7) Uani 1 1 d . . . . .
N11 N 0.40862(17) 0.51798(19) 0.80110(11) 0.0254(6) Uani 1 1 d . . . . .
N12 N 0.28370(16) 0.54117(17) 0.77487(10) 0.0208(6) Uani 1 1 d . . . . .
N13 N 0.16128(16) 0.56356(16) 0.74446(9) 0.0194(6) Uani 1 1 d . . . . .
N14 N 0.04094(16) 0.58645(16) 0.71019(9) 0.0192(6) Uani 1 1 d . . . . .
N15 N -0.07294(16) 0.60965(17) 0.67064(10) 0.0212(6) Uani 1 1 d . . . . .
N16 N 0.40651(18) 0.38068(19) 0.70584(11) 0.0288(7) Uani 1 1 d . . . . .
N17 N 0.32138(17) 0.46424(18) 0.66828(10) 0.0246(6) Uani 1 1 d . . . . .
N18 N 0.23299(17) 0.54829(17) 0.63485(10) 0.0223(6) Uani 1 1 d . . . . .
N19 N 0.14080(17) 0.63198(17) 0.60502(10) 0.0230(6) Uani 1 1 d . . . . .
N20 N 0.04273(18) 0.70938(18) 0.58041(11) 0.0270(7) Uani 1 1 d . . . . .
C1 C -0.0885(2) 0.5670(3) 0.54930(14) 0.0330(9) Uani 1 1 d . . . . .
H1 H -0.1180 0.6117 0.5429 0.040 Uiso 1 1 calc R U . . .
C2 C -0.0997(3) 0.5057(3) 0.52141(16) 0.0467(12) Uani 1 1 d . . . . .
H2 H -0.1366 0.5077 0.4966 0.056 Uiso 1 1 calc R U . . .
C3 C -0.0559(3) 0.4414(3) 0.53035(17) 0.0540(14) Uani 1 1 d . . . . .
H3 H -0.0618 0.3988 0.5114 0.065 Uiso 1 1 calc R U . . .
C4 C -0.0035(3) 0.4392(3) 0.56686(15) 0.0411(11) Uani 1 1 d . . . . .
H4 H 0.0273 0.3953 0.5730 0.049 Uiso 1 1 calc R U . . .
C5 C 0.0039(2) 0.5022(2) 0.59504(13) 0.0271(8) Uani 1 1 d . . . . .
C6 C 0.0823(2) 0.4465(2) 0.65479(12) 0.0230(7) Uani 1 1 d . . . . .
C7 C 0.0433(2) 0.3754(2) 0.65688(14) 0.0335(9) Uani 1 1 d . . . . .
H7 H -0.0024 0.3670 0.6385 0.040 Uiso 1 1 calc R U . . .
C8 C 0.0713(3) 0.3203(2) 0.68485(15) 0.0367(10) Uani 1 1 d . . . . .
H8 H 0.0436 0.2746 0.6869 0.044 Uiso 1 1 calc R U . . .
C9 C 0.1408(2) 0.3295(2) 0.71108(14) 0.0289(8) Uani 1 1 d . . . . .
C10 C 0.1792(2) 0.3989(2) 0.70763(12) 0.0229(7) Uani 1 1 d . . . . .
C11 C 0.1740(2) 0.2758(2) 0.74096(15) 0.0337(9) Uani 1 1 d . . . . .
H11 H 0.1486 0.2293 0.7448 0.040 Uiso 1 1 calc R U . . .
C12 C 0.2417(2) 0.2886(2) 0.76462(14) 0.0319(9) Uani 1 1 d . . . . .
H12 H 0.2632 0.2516 0.7849 0.038 Uiso 1 1 calc R U . . .
C13 C 0.2797(2) 0.3574(2) 0.75882(12) 0.0244(7) Uani 1 1 d . . . . .
C14 C 0.3387(2) 0.3483(2) 0.86343(13) 0.0270(8) Uani 1 1 d . . . . .
C15 C 0.3507(2) 0.4180(2) 0.88461(14) 0.0327(9) Uani 1 1 d . . . . .
H15 H 0.3878 0.4522 0.8776 0.039 Uiso 1 1 calc R U . . .
C16 C 0.3080(3) 0.4371(3) 0.91593(15) 0.0381(10) Uani 1 1 d . . . . .
H16 H 0.3157 0.4851 0.9302 0.046 Uiso 1 1 calc R U . . .
C17 C 0.2540(3) 0.3875(3) 0.92701(16) 0.0419(10) Uani 1 1 d . . . . .
C18 C 0.2440(3) 0.3169(3) 0.90628(16) 0.0410(10) Uani 1 1 d . . . . .
H18 H 0.2081 0.2819 0.9140 0.049 Uiso 1 1 calc R U . . .
C19 C 0.2858(2) 0.2970(3) 0.87454(14) 0.0327(9) Uani 1 1 d . . . . .
H19 H 0.2784 0.2489 0.8604 0.039 Uiso 1 1 calc R U . . .
C20 C 0.2066(4) 0.4097(4) 0.9612(2) 0.0664(17) Uani 1 1 d . . . . .
H20A H 0.1582 0.3837 0.9553 0.100 Uiso 1 1 calc R U . . .
H20B H 0.1990 0.4653 0.9607 0.100 Uiso 1 1 calc R U . . .
H20C H 0.2322 0.3942 0.9896 0.100 Uiso 1 1 calc R U . . .
C21 C -0.0561(2) 0.7994(2) 0.67130(14) 0.0285(8) Uani 1 1 d . . . . .
H21 H -0.1041 0.7898 0.6556 0.034 Uiso 1 1 calc R U . . .
C22 C -0.0483(2) 0.8599(2) 0.69955(15) 0.0333(9) Uani 1 1 d . . . . .
H22 H -0.0894 0.8922 0.7026 0.040 Uiso 1 1 calc R U . . .
C23 C 0.0215(3) 0.8725(2) 0.72366(15) 0.0362(10) Uani 1 1 d . . . . .
H23 H 0.0287 0.9134 0.7438 0.043 Uiso 1 1 calc R U . . .
C24 C 0.0802(2) 0.8249(2) 0.71801(14) 0.0315(9) Uani 1 1 d . . . . .
H24 H 0.1279 0.8324 0.7346 0.038 Uiso 1 1 calc R U . . .
C25 C 0.0690(2) 0.7653(2) 0.68750(12) 0.0225(7) Uani 1 1 d . . . . .
C26 C 0.19594(19) 0.7213(2) 0.68999(12) 0.0211(7) Uani 1 1 d . . . . .
C27 C 0.2319(2) 0.7941(2) 0.68857(14) 0.0287(8) Uani 1 1 d . . . . .
H27 H 0.2028 0.8396 0.6851 0.034 Uiso 1 1 calc R U . . .
C28 C 0.3070(2) 0.7983(2) 0.69212(15) 0.0331(9) Uani 1 1 d . . . . .
H28 H 0.3303 0.8467 0.6901 0.040 Uiso 1 1 calc R U . . .
C29 C 0.3512(2) 0.7312(2) 0.69883(13) 0.0278(8) Uani 1 1 d . . . . .
C30 C 0.3148(2) 0.6613(2) 0.70242(12) 0.0222(7) Uani 1 1 d . . . . .
C31 C 0.4293(2) 0.7292(2) 0.70121(15) 0.0339(9) Uani 1 1 d . . . . .
H31 H 0.4555 0.7753 0.6975 0.041 Uiso 1 1 calc R U . . .
C32 C 0.4679(2) 0.6628(2) 0.70863(15) 0.0323(9) Uani 1 1 d . . . . .
H32 H 0.5205 0.6623 0.7094 0.039 Uiso 1 1 calc R U . . .
C33 C 0.4294(2) 0.5944(2) 0.71524(13) 0.0258(8) Uani 1 1 d . . . . .
C34 C 0.5773(3) 0.4991(3) 0.67995(19) 0.0507(13) Uani 1 1 d . . . . .
C35 C 0.5692(4) 0.4273(4) 0.6607(3) 0.080(2) Uani 1 1 d . . . . .
H35 H 0.5452 0.3870 0.6737 0.095 Uiso 1 1 calc R U . . .
C36 C 0.5961(5) 0.4153(6) 0.6230(3) 0.102(3) Uani 1 1 d . . . . .
H36 H 0.5912 0.3659 0.6101 0.123 Uiso 1 1 calc R U . . .
C37 C 0.6308(4) 0.4737(6) 0.6026(2) 0.094(3) Uani 1 1 d D . . . .
C38 C 0.6359(4) 0.5470(5) 0.6223(2) 0.077(2) Uani 1 1 d . . . . .
H38 H 0.6569 0.5883 0.6085 0.093 Uiso 1 1 calc R U . . .
C39 C 0.6109(3) 0.5595(4) 0.66112(19) 0.0556(14) Uani 1 1 d . . . . .
H39 H 0.6165 0.6082 0.6747 0.067 Uiso 1 1 calc R U . . .
C40 C 0.6678(11) 0.4448(12) 0.5645(5) 0.094(4) Uani 0.567(19) 1 d D U P A 1
H40A H 0.6624 0.3890 0.5622 0.141 Uiso 0.567(19) 1 calc R U P A 1
H40B H 0.7209 0.4583 0.5693 0.141 Uiso 0.567(19) 1 calc R U P A 1
H40C H 0.6437 0.4688 0.5379 0.141 Uiso 0.567(19) 1 calc R U P A 1
C40' C 0.6587(15) 0.4754(17) 0.5589(5) 0.094(4) Uani 0.433(19) 1 d D . P A 2
H40D H 0.7116 0.4613 0.5627 0.141 Uiso 0.433(19) 1 calc R U P A 2
H40E H 0.6524 0.5271 0.5467 0.141 Uiso 0.433(19) 1 calc R U P A 2
H40F H 0.6299 0.4388 0.5394 0.141 Uiso 0.433(19) 1 calc R U P A 2
C41 C 0.4721(2) 0.5330(2) 0.82815(14) 0.0302(8) Uani 1 1 d . . . . .
H41 H 0.5165 0.5074 0.8236 0.036 Uiso 1 1 calc R U . . .
C42 C 0.4753(2) 0.5830(3) 0.86150(14) 0.0339(9) Uani 1 1 d . . . . .
H42 H 0.5207 0.5916 0.8802 0.041 Uiso 1 1 calc R U . . .
C43 C 0.4101(2) 0.6213(2) 0.86748(14) 0.0341(9) Uani 1 1 d . . . . .
H43 H 0.4104 0.6564 0.8906 0.041 Uiso 1 1 calc R U . . .
C44 C 0.3454(2) 0.6079(2) 0.83979(13) 0.0291(8) Uani 1 1 d . . . . .
H44 H 0.3010 0.6345 0.8435 0.035 Uiso 1 1 calc R U . . .
C45 C 0.3447(2) 0.5553(2) 0.80618(12) 0.0232(7) Uani 1 1 d . . . . .
C46 C 0.21122(19) 0.55222(19) 0.78072(11) 0.0200(7) Uani 1 1 d . . . . .
C47 C 0.1868(2) 0.5470(2) 0.82151(12) 0.0265(8) Uani 1 1 d . . . . .
H47 H 0.2217 0.5378 0.8466 0.032 Uiso 1 1 calc R U . . .
C48 C 0.1128(2) 0.5552(2) 0.82432(12) 0.0284(8) Uani 1 1 d . . . . .
H48 H 0.0962 0.5515 0.8515 0.034 Uiso 1 1 calc R U . . .
C49 C 0.0610(2) 0.5692(2) 0.78746(12) 0.0240(7) Uani 1 1 d . . . . .
C50 C 0.08681(19) 0.57302(19) 0.74748(11) 0.0198(7) Uani 1 1 d . . . . .
C51 C -0.0172(2) 0.5766(2) 0.78678(13) 0.0273(8) Uani 1 1 d . . . . .
H51 H -0.0373 0.5740 0.8130 0.033 Uiso 1 1 calc R U . . .
C52 C -0.0634(2) 0.5872(2) 0.74932(13) 0.0258(8) Uani 1 1 d . . . . .
H52 H -0.1159 0.5899 0.7491 0.031 Uiso 1 1 calc R U . . .
C53 C -0.03310(19) 0.59416(19) 0.71019(12) 0.0209(7) Uani 1 1 d . . . . .
C54 C -0.1851(2) 0.5080(2) 0.66918(14) 0.0279(8) Uani 1 1 d . . . . .
C55 C -0.1616(3) 0.4524(3) 0.6426(2) 0.0543(14) Uani 1 1 d . . . . .
H55 H -0.1353 0.4663 0.6198 0.065 Uiso 1 1 calc R U . . .
C56 C -0.1774(4) 0.3759(3) 0.6500(2) 0.0684(18) Uani 1 1 d . . . . .
H56 H -0.1602 0.3372 0.6327 0.082 Uiso 1 1 calc R U . . .
C57 C -0.2183(4) 0.3554(3) 0.6825(2) 0.0641(18) Uani 1 1 d D . . . .
C58 C -0.2412(4) 0.4122(3) 0.70768(19) 0.0621(17) Uani 1 1 d . . . . .
H58 H -0.2695 0.3990 0.7297 0.075 Uiso 1 1 calc R U . . .
C59 C -0.2239(3) 0.4881(3) 0.70166(17) 0.0444(11) Uani 1 1 d . . . . .
H59 H -0.2389 0.5265 0.7200 0.053 Uiso 1 1 calc R U . . .
C60 C -0.2516(9) 0.2771(6) 0.6897(4) 0.056(2) Uani 0.567(19) 1 d D U P A 1
H60A H -0.2198 0.2369 0.6803 0.084 Uiso 0.567(19) 1 calc R U P A 1
H60B H -0.3017 0.2736 0.6732 0.084 Uiso 0.567(19) 1 calc R U P A 1
H60C H -0.2545 0.2704 0.7204 0.084 Uiso 0.567(19) 1 calc R U P A 1
C60' C -0.2171(12) 0.2684(5) 0.6903(6) 0.056(2) Uani 0.433(19) 1 d D . P A 2
H60D H -0.1774 0.2450 0.6767 0.084 Uiso 0.433(19) 1 calc R U P A 2
H60E H -0.2653 0.2464 0.6780 0.084 Uiso 0.433(19) 1 calc R U P A 2
H60F H -0.2079 0.2582 0.7213 0.084 Uiso 0.433(19) 1 calc R U P A 2
C61 C 0.4427(3) 0.3122(3) 0.71031(16) 0.0378(10) Uani 1 1 d . . . . .
H61 H 0.4703 0.2993 0.7375 0.045 Uiso 1 1 calc R U . . .
C62 C 0.4409(3) 0.2612(3) 0.67713(19) 0.0502(13) Uani 1 1 d . . . . .
H62 H 0.4669 0.2139 0.6810 0.060 Uiso 1 1 calc R U . . .
C63 C 0.4004(3) 0.2803(3) 0.63791(19) 0.0522(13) Uani 1 1 d . . . . .
H63 H 0.3991 0.2463 0.6142 0.063 Uiso 1 1 calc R U . . .
C64 C 0.3618(3) 0.3486(3) 0.63291(16) 0.0405(10) Uani 1 1 d . . . . .
H64 H 0.3337 0.3616 0.6059 0.049 Uiso 1 1 calc R U . . .
C65 C 0.3642(2) 0.3990(2) 0.66812(13) 0.0278(8) Uani 1 1 d . . . . .
C66 C 0.2948(2) 0.5053(2) 0.63241(13) 0.0260(8) Uani 1 1 d . . . . .
C67 C 0.3315(3) 0.5101(3) 0.59559(14) 0.0344(9) Uani 1 1 d . . . . .
H67 H 0.3743 0.4795 0.5937 0.041 Uiso 1 1 calc R U . . .
C68 C 0.3052(3) 0.5589(3) 0.56296(14) 0.0359(10) Uani 1 1 d . . . . .
H68 H 0.3306 0.5632 0.5387 0.043 Uiso 1 1 calc R U . . .
C69 C 0.2410(2) 0.6029(2) 0.56479(13) 0.0293(8) Uani 1 1 d . . . . .
C70 C 0.2046(2) 0.5947(2) 0.60112(12) 0.0235(7) Uani 1 1 d . . . . .
C71 C 0.2108(3) 0.6567(2) 0.53347(13) 0.0331(9) Uani 1 1 d . . . . .
H71 H 0.2348 0.6654 0.5090 0.040 Uiso 1 1 calc R U . . .
C72 C 0.1476(2) 0.6962(2) 0.53789(13) 0.0308(8) Uani 1 1 d . . . . .
H72 H 0.1286 0.7339 0.5173 0.037 Uiso 1 1 calc R U . . .
C73 C 0.1101(2) 0.6805(2) 0.57377(12) 0.0254(7) Uani 1 1 d . . . . .
C74 C 0.0240(2) 0.8556(2) 0.55036(13) 0.0295(8) Uani 1 1 d . . . . .
C75 C 0.0159(3) 0.8988(3) 0.58584(15) 0.0427(11) Uani 1 1 d . . . . .
H75 H -0.0082 0.8778 0.6080 0.051 Uiso 1 1 calc R U . . .
C76 C 0.0432(3) 0.9732(3) 0.58921(16) 0.0448(11) Uani 1 1 d . . . . .
H76 H 0.0376 1.0027 0.6139 0.054 Uiso 1 1 calc R U . . .
C77 C 0.0781(3) 1.0050(3) 0.55741(16) 0.0407(10) Uani 1 1 d . . . . .
C78 C 0.0859(4) 0.9605(3) 0.52196(18) 0.0528(14) Uani 1 1 d . . . . .
H78 H 0.1104 0.9812 0.4999 0.063 Uiso 1 1 calc R U . . .
C79 C 0.0584(3) 0.8859(3) 0.51801(16) 0.0449(11) Uani 1 1 d . . . . .
H79 H 0.0634 0.8563 0.4932 0.054 Uiso 1 1 calc R U . . .
C80 C 0.1068(4) 1.0864(3) 0.5608(2) 0.0576(15) Uani 1 1 d . . . . .
H80A H 0.1107 1.1059 0.5319 0.086 Uiso 1 1 calc R U . . .
H80B H 0.1561 1.0875 0.5784 0.086 Uiso 1 1 calc R U . . .
H80C H 0.0723 1.1186 0.5741 0.086 Uiso 1 1 calc R U . . .
P1 P 0.74257(17) 0.18874(15) 0.55647(8) 0.0765(7) Uani 0.769(3) 1 d D U P B 1
F1 F 0.6970(4) 0.2352(4) 0.5868(2) 0.1013(19) Uani 0.769(3) 1 d D U P B 1
F2 F 0.8012(4) 0.2569(4) 0.5592(2) 0.107(2) Uani 0.769(3) 1 d D U P B 1
F3 F 0.6946(4) 0.2283(4) 0.5167(2) 0.111(2) Uani 0.769(3) 1 d D U P B 1
F4 F 0.6830(4) 0.1233(4) 0.5545(2) 0.115(2) Uani 0.769(3) 1 d D U P B 1
F5 F 0.7877(4) 0.1528(5) 0.5232(2) 0.117(2) Uani 0.769(3) 1 d D U P B 1
F6 F 0.7851(4) 0.1516(5) 0.5972(2) 0.135(2) Uani 0.769(3) 1 d D U P B 1
Cl1 Cl 0.8096(5) 0.1783(5) 0.5701(2) 0.0765(7) Uani 0.231(3) 1 d . U P B 2
C81 C 0.7318(4) 0.5883(8) 0.8225(4) 0.137(5) Uani 1 1 d . . . . .
H81A H 0.7030 0.5974 0.7937 0.164 Uiso 1 1 calc R U . . .
H81B H 0.6964 0.5719 0.8418 0.164 Uiso 1 1 calc R U . . .
Cl2 Cl 0.79755(13) 0.51320(14) 0.81894(7) 0.0901(6) Uani 1 1 d . . . . .
Cl3 Cl 0.7728(2) 0.67086(16) 0.84113(10) 0.1338(11) Uani 1 1 d . . . . .
C82 C 0.8025(5) 0.7218(5) 0.4544(3) 0.089(2) Uani 1 1 d . . . . .
H82A H 0.7776 0.7690 0.4422 0.107 Uiso 1 1 calc R U . . .
H82B H 0.8480 0.7370 0.4740 0.107 Uiso 1 1 calc R U . . .
Cl4 Cl 0.8262(2) 0.6695(3) 0.41549(15) 0.1911(17) Uani 1 1 d . U . . .
Cl5 Cl 0.7417(2) 0.6718(3) 0.48405(19) 0.212(2) Uani 1 1 d . . . . .
O9 O 0.6376(5) 0.4896(6) 0.8816(3) 0.146(3) Uani 1 1 d . U . . .
N21 N 0.6721(4) 0.3757(6) 0.9074(3) 0.123(3) Uani 1 1 d . . . . .
C83 C 0.6222(5) 0.4224(6) 0.8896(4) 0.110(3) Uani 1 1 d . . . . .
H83 H 0.5722 0.4050 0.8824 0.132 Uiso 1 1 calc R U . . .
C84 C 0.7469(5) 0.3935(9) 0.9208(4) 0.147(5) Uani 1 1 d . . . . .
H84A H 0.7580 0.4441 0.9097 0.221 Uiso 1 1 calc R U . . .
H84B H 0.7785 0.3549 0.9098 0.221 Uiso 1 1 calc R U . . .
H84C H 0.7569 0.3941 0.9523 0.221 Uiso 1 1 calc R U . . .
C85 C 0.6462(10) 0.2935(10) 0.9125(5) 0.202(8) Uani 1 1 d . . . . .
H85A H 0.5970 0.2861 0.8953 0.302 Uiso 1 1 calc R U . . .
H85B H 0.6431 0.2834 0.9428 0.302 Uiso 1 1 calc R U . . .
H85C H 0.6820 0.2580 0.9025 0.302 Uiso 1 1 calc R U . . .

loop_
_atom_site_aniso_label
_atom_site_aniso_U_11
_atom_site_aniso_U_22
_atom_site_aniso_U_33
_atom_site_aniso_U_23
_atom_site_aniso_U_13
_atom_site_aniso_U_12
Ni1 0.0216(2) 0.0187(2) 0.0230(2) 0.00042(17) 0.00061(18) -0.00267(17)
Ni2 0.0192(2) 0.0161(2) 0.0190(2) -0.00114(16) 0.00260(17) -0.00314(16)
Ni3 0.0184(2) 0.0154(2) 0.0179(2) -0.00144(15) 0.00439(16) -0.00289(15)
Ni4 0.0183(2) 0.0172(2) 0.0221(2) -0.00085(16) 0.00558(17) -0.00176(16)
Ni5 0.0194(2) 0.0217(2) 0.0306(3) 0.00110(18) 0.00669(19) 0.00102(17)
S1 0.0203(4) 0.0233(4) 0.0359(5) 0.0049(4) 0.0049(4) 0.0049(3)
S2 0.0214(5) 0.0345(5) 0.0575(7) 0.0027(5) 0.0144(5) 0.0018(4)
S3 0.0187(4) 0.0184(4) 0.0317(5) 0.0003(3) 0.0012(3) -0.0016(3)
S4 0.0306(5) 0.0245(4) 0.0298(5) 0.0043(4) -0.0015(4) -0.0034(4)
O1 0.0196(13) 0.0323(15) 0.0443(17) 0.0062(13) 0.0021(12) 0.0037(11)
O2 0.0300(14) 0.0225(13) 0.0482(18) 0.0053(12) 0.0081(13) 0.0081(11)
O3 0.0230(14) 0.0413(18) 0.062(2) 0.0022(16) 0.0034(14) -0.0049(13)
O4 0.0270(16) 0.0403(19) 0.086(3) 0.0131(18) 0.0120(17) 0.0055(13)
O5 0.0249(13) 0.0261(14) 0.0394(16) -0.0027(12) 0.0041(12) 0.0051(11)
O6 0.0248(13) 0.0332(15) 0.0319(15) 0.0053(12) -0.0022(11) 0.0002(11)
O7 0.0276(14) 0.0325(15) 0.0485(19) 0.0063(13) 0.0004(13) -0.0048(12)
O8 0.0482(18) 0.0315(15) 0.0295(15) 0.0002(12) -0.0053(13) -0.0045(13)
N1 0.0285(16) 0.0248(16) 0.0236(16) -0.0005(12) -0.0009(13) -0.0042(13)
N2 0.0254(15) 0.0194(14) 0.0238(15) -0.0037(12) 0.0009(12) -0.0032(12)
N3 0.0237(14) 0.0166(13) 0.0227(15) -0.0009(11) 0.0025(12) -0.0016(11)
N4 0.0216(14) 0.0189(14) 0.0265(16) 0.0003(12) 0.0054(12) -0.0014(11)
N5 0.0229(15) 0.0214(15) 0.0326(17) 0.0050(13) 0.0037(13) 0.0015(12)
N6 0.0237(15) 0.0185(14) 0.0290(16) 0.0016(12) 0.0052(12) -0.0024(12)
N7 0.0209(14) 0.0164(13) 0.0269(16) -0.0024(11) 0.0029(12) -0.0025(11)
N8 0.0183(14) 0.0186(14) 0.0243(15) -0.0004(11) 0.0039(11) -0.0040(11)
N9 0.0200(14) 0.0208(14) 0.0272(16) 0.0001(12) 0.0057(12) -0.0032(11)
N10 0.0183(14) 0.0285(16) 0.0380(19) 0.0021(14) 0.0093(13) -0.0001(12)
N11 0.0192(14) 0.0264(16) 0.0298(17) 0.0034(13) 0.0008(12) -0.0011(12)
N12 0.0185(14) 0.0223(14) 0.0215(15) -0.0013(12) 0.0025(11) -0.0006(11)
N13 0.0196(14) 0.0188(14) 0.0199(14) -0.0016(11) 0.0031(11) -0.0016(11)
N14 0.0187(13) 0.0179(14) 0.0207(14) -0.0019(11) 0.0023(11) -0.0031(11)
N15 0.0181(13) 0.0190(14) 0.0258(16) 0.0003(12) 0.0010(12) -0.0025(11)
N16 0.0281(16) 0.0241(16) 0.0360(19) 0.0000(13) 0.0111(14) 0.0029(13)
N17 0.0259(15) 0.0237(15) 0.0250(16) -0.0017(12) 0.0065(13) 0.0009(12)
N18 0.0257(15) 0.0204(14) 0.0214(15) -0.0020(11) 0.0059(12) -0.0014(12)
N19 0.0280(15) 0.0208(14) 0.0207(15) -0.0005(12) 0.0052(12) -0.0033(12)
N20 0.0305(16) 0.0227(15) 0.0279(17) 0.0054(13) 0.0046(13) -0.0005(13)
C1 0.035(2) 0.032(2) 0.029(2) -0.0005(16) -0.0052(17) -0.0042(17)
C2 0.058(3) 0.046(3) 0.030(2) -0.008(2) -0.014(2) 0.002(2)
C3 0.076(4) 0.040(3) 0.040(3) -0.016(2) -0.016(3) 0.002(3)
C4 0.054(3) 0.032(2) 0.034(2) -0.0093(18) -0.008(2) 0.003(2)
C5 0.033(2) 0.0231(18) 0.0241(19) -0.0030(14) 0.0010(15) -0.0053(15)
C6 0.0268(18) 0.0189(16) 0.0233(18) -0.0041(13) 0.0037(14) -0.0046(13)
C7 0.033(2) 0.0241(19) 0.039(2) -0.0003(16) -0.0087(17) -0.0109(16)
C8 0.040(2) 0.0228(19) 0.044(3) 0.0030(17) -0.0046(19) -0.0132(17)
C9 0.0299(19) 0.0202(17) 0.036(2) 0.0024(15) 0.0016(16) -0.0054(15)
C10 0.0246(17) 0.0209(17) 0.0233(18) -0.0013(13) 0.0039(14) -0.0022(14)
C11 0.037(2) 0.0222(19) 0.040(2) 0.0072(16) -0.0008(18) -0.0078(16)
C12 0.033(2) 0.0246(19) 0.036(2) 0.0070(16) -0.0006(17) -0.0034(16)
C13 0.0235(17) 0.0210(17) 0.0288(19) -0.0013(14) 0.0046(15) -0.0004(14)
C14 0.0238(17) 0.0270(19) 0.029(2) 0.0053(15) -0.0003(15) 0.0044(14)
C15 0.036(2) 0.0249(19) 0.037(2) 0.0049(16) 0.0028(18) 0.0007(16)
C16 0.049(3) 0.031(2) 0.035(2) -0.0022(17) 0.006(2) 0.0018(19)
C17 0.044(3) 0.046(3) 0.038(2) -0.002(2) 0.013(2) 0.001(2)
C18 0.038(2) 0.046(3) 0.040(3) -0.006(2) 0.012(2) -0.011(2)
C19 0.032(2) 0.034(2) 0.033(2) -0.0001(17) 0.0071(17) -0.0049(17)
C20 0.074(4) 0.070(4) 0.064(4) -0.022(3) 0.038(3) -0.010(3)
C21 0.0244(18) 0.0227(18) 0.039(2) 0.0041(16) 0.0083(16) 0.0005(14)
C22 0.030(2) 0.027(2) 0.045(2) -0.0015(17) 0.0123(18) 0.0031(16)
C23 0.040(2) 0.0234(19) 0.047(3) -0.0090(18) 0.014(2) -0.0005(17)
C24 0.032(2) 0.0243(19) 0.039(2) -0.0086(16) 0.0060(17) -0.0043(16)
C25 0.0244(17) 0.0182(16) 0.0256(18) 0.0004(13) 0.0058(14) -0.0048(13)
C26 0.0222(16) 0.0185(16) 0.0228(17) -0.0005(13) 0.0032(13) -0.0027(13)
C27 0.0276(19) 0.0199(17) 0.038(2) 0.0025(15) 0.0041(16) -0.0032(14)
C28 0.029(2) 0.0219(18) 0.048(3) 0.0025(17) 0.0034(18) -0.0066(15)
C29 0.0258(18) 0.0219(18) 0.035(2) 0.0010(15) 0.0033(16) -0.0071(14)
C30 0.0212(16) 0.0213(17) 0.0244(18) -0.0008(14) 0.0044(14) -0.0039(13)
C31 0.0236(19) 0.027(2) 0.050(3) 0.0030(18) 0.0031(17) -0.0099(15)
C32 0.0206(17) 0.032(2) 0.044(2) 0.0042(18) 0.0037(16) -0.0064(15)
C33 0.0201(17) 0.0283(19) 0.030(2) 0.0012(15) 0.0062(14) -0.0029(14)
C34 0.038(3) 0.056(3) 0.062(3) -0.011(3) 0.023(2) -0.002(2)
C35 0.080(5) 0.077(5) 0.093(5) -0.034(4) 0.050(4) -0.024(4)
C36 0.090(6) 0.120(7) 0.108(7) -0.057(6) 0.050(5) -0.025(5)
C37 0.071(5) 0.146(8) 0.070(5) -0.036(5) 0.028(4) -0.020(5)
C38 0.060(4) 0.118(6) 0.057(4) 0.000(4) 0.020(3) -0.005(4)
C39 0.042(3) 0.072(4) 0.055(3) 0.001(3) 0.015(2) 0.000(3)
C40 0.102(5) 0.098(6) 0.085(5) -0.004(4) 0.022(3) 0.003(4)
C40' 0.102(5) 0.098(6) 0.085(5) -0.004(4) 0.022(3) 0.003(4)
C41 0.0220(18) 0.032(2) 0.035(2) 0.0073(17) -0.0006(16) -0.0010(15)
C42 0.0255(19) 0.037(2) 0.036(2) 0.0035(18) -0.0076(16) -0.0055(16)
C43 0.038(2) 0.028(2) 0.034(2) -0.0026(17) -0.0042(18) -0.0017(17)
C44 0.0295(19) 0.0253(19) 0.030(2) -0.0038(15) -0.0021(16) 0.0009(15)
C45 0.0234(17) 0.0191(16) 0.0259(18) 0.0024(14) -0.0004(14) -0.0010(13)
C46 0.0217(16) 0.0165(15) 0.0214(17) -0.0020(13) 0.0022(13) 0.0001(12)
C47 0.0261(18) 0.032(2) 0.0203(18) -0.0009(15) 0.0010(14) 0.0025(15)
C48 0.0287(19) 0.040(2) 0.0181(18) -0.0003(15) 0.0069(15) 0.0029(16)
C49 0.0220(17) 0.0262(18) 0.0249(19) 0.0006(14) 0.0068(14) 0.0008(14)
C50 0.0191(16) 0.0173(15) 0.0236(17) -0.0023(13) 0.0058(13) -0.0014(12)
C51 0.0260(18) 0.0313(19) 0.0266(19) 0.0019(15) 0.0105(15) 0.0012(15)
C52 0.0200(16) 0.0269(18) 0.031(2) 0.0003(15) 0.0072(15) -0.0008(14)
C53 0.0200(16) 0.0149(15) 0.0278(18) -0.0030(13) 0.0040(14) -0.0027(12)
C54 0.0229(17) 0.0232(18) 0.036(2) 0.0004(15) -0.0009(15) -0.0079(14)
C55 0.059(3) 0.030(2) 0.079(4) -0.009(2) 0.026(3) -0.015(2)
C56 0.084(4) 0.031(3) 0.093(5) -0.015(3) 0.024(4) -0.019(3)
C57 0.099(5) 0.036(3) 0.053(3) 0.004(2) -0.002(3) -0.035(3)
C58 0.088(4) 0.049(3) 0.052(3) 0.003(3) 0.020(3) -0.039(3)
C59 0.048(3) 0.039(3) 0.047(3) 0.002(2) 0.009(2) -0.015(2)
C60 0.061(4) 0.043(3) 0.063(3) -0.001(2) 0.008(4) -0.016(3)
C60' 0.061(4) 0.043(3) 0.063(3) -0.001(2) 0.008(4) -0.016(3)
C61 0.037(2) 0.029(2) 0.049(3) 0.0010(19) 0.012(2) 0.0097(17)
C62 0.056(3) 0.030(2) 0.065(3) -0.007(2) 0.008(3) 0.016(2)
C63 0.066(3) 0.036(3) 0.055(3) -0.014(2) 0.012(3) 0.012(2)
C64 0.048(3) 0.031(2) 0.043(3) -0.0067(19) 0.011(2) 0.0063(19)
C65 0.0287(19) 0.0232(18) 0.033(2) -0.0007(15) 0.0104(16) 0.0004(15)
C66 0.0286(18) 0.0231(18) 0.0279(19) -0.0035(14) 0.0091(15) -0.0001(14)
C67 0.039(2) 0.035(2) 0.032(2) -0.0016(17) 0.0165(18) 0.0045(18)
C68 0.045(2) 0.040(2) 0.027(2) 0.0008(17) 0.0189(18) 0.0044(19)
C69 0.037(2) 0.030(2) 0.0222(19) -0.0010(15) 0.0088(16) -0.0026(16)
C70 0.0308(18) 0.0197(16) 0.0208(17) -0.0027(13) 0.0064(14) -0.0050(14)
C71 0.044(2) 0.036(2) 0.0207(19) 0.0025(16) 0.0120(17) -0.0041(18)
C72 0.040(2) 0.030(2) 0.0231(19) 0.0028(15) 0.0061(16) -0.0027(17)
C73 0.0308(19) 0.0232(17) 0.0220(18) -0.0006(14) 0.0035(15) -0.0073(15)
C74 0.032(2) 0.0245(18) 0.031(2) 0.0056(15) 0.0001(16) -0.0023(15)
C75 0.065(3) 0.031(2) 0.035(2) 0.0019(18) 0.016(2) -0.009(2)
C76 0.068(3) 0.033(2) 0.034(2) -0.0022(19) 0.010(2) -0.008(2)
C77 0.049(3) 0.030(2) 0.042(3) 0.0044(18) 0.000(2) -0.0087(19)
C78 0.079(4) 0.037(3) 0.047(3) 0.003(2) 0.025(3) -0.016(3)
C79 0.066(3) 0.035(2) 0.036(2) 0.0011(19) 0.015(2) -0.008(2)
C80 0.078(4) 0.035(3) 0.060(3) 0.002(2) 0.007(3) -0.021(3)
P1 0.1017(14) 0.0733(12) 0.0610(11) 0.0188(9) 0.0334(11) -0.0029(11)
F1 0.112(3) 0.093(3) 0.100(3) -0.005(3) 0.022(3) 0.001(3)
F2 0.125(4) 0.111(3) 0.084(3) 0.023(3) 0.010(3) -0.019(3)
F3 0.112(3) 0.117(4) 0.104(3) 0.027(3) 0.012(3) -0.023(3)
F4 0.142(4) 0.093(3) 0.122(4) 0.010(3) 0.055(3) -0.010(3)
F5 0.133(4) 0.136(4) 0.095(3) -0.008(3) 0.053(3) 0.016(3)
F6 0.142(4) 0.159(4) 0.112(3) 0.085(3) 0.050(3) 0.035(3)
Cl1 0.1017(14) 0.0733(12) 0.0610(11) 0.0188(9) 0.0334(11) -0.0029(11)
C81 0.046(4) 0.195(12) 0.157(10) -0.051(9) -0.027(5) -0.005(6)
Cl2 0.0923(14) 0.1020(15) 0.0794(13) -0.0076(11) 0.0242(11) -0.0107(12)
Cl3 0.173(3) 0.0940(18) 0.124(2) 0.0403(16) -0.011(2) 0.0023(18)
C82 0.081(5) 0.090(6) 0.090(6) -0.019(5) -0.008(4) -0.014(4)
Cl4 0.137(2) 0.261(4) 0.175(3) -0.024(3) 0.021(2) 0.061(2)
Cl5 0.150(3) 0.165(4) 0.286(6) 0.043(4) -0.076(4) -0.025(3)
O9 0.127(4) 0.153(4) 0.159(4) 0.020(3) 0.020(3) 0.007(3)
N21 0.079(5) 0.174(9) 0.111(6) 0.058(6) 0.000(4) 0.024(5)
C83 0.054(4) 0.111(7) 0.152(9) -0.009(7) -0.032(5) 0.015(5)
C84 0.064(5) 0.251(16) 0.121(9) 0.053(10) -0.005(5) 0.032(8)
C85 0.229(18) 0.235(19) 0.143(12) 0.109(13) 0.035(12) 0.064(15)

loop_
_atom_type_symbol
_atom_type_description
_atom_type_scat_dispersion_real
_atom_type_scat_dispersion_imag
_atom_type_scat_source
C C 0.0033 0.0016 'International Tables Vol C Tables 4.2.6.8 and 6.1.1.4'
H H 0.0000 0.0000 'International Tables Vol C Tables 4.2.6.8 and 6.1.1.4'
N N 0.0061 0.0033 'International Tables Vol C Tables 4.2.6.8 and 6.1.1.4'
O O 0.0106 0.0060 'International Tables Vol C Tables 4.2.6.8 and 6.1.1.4'
F F 0.0171 0.0103 'International Tables Vol C Tables 4.2.6.8 and 6.1.1.4'
P P 0.1023 0.0942 'International Tables Vol C Tables 4.2.6.8 and 6.1.1.4'
S S 0.1246 0.1234 'International Tables Vol C Tables 4.2.6.8 and 6.1.1.4'
Cl Cl 0.1484 0.1585 'International Tables Vol C Tables 4.2.6.8 and 6.1.1.4'
Ni Ni 0.3393 1.1124 'International Tables Vol C Tables 4.2.6.8 and 6.1.1.4'

loop_
_geom_angle_atom_site_label_1
_geom_angle_atom_site_label_2
_geom_angle_atom_site_label_3
_geom_angle
N1 Ni1 N6 173.47(13)
N1 Ni1 N20 89.47(13)
N6 Ni1 N20 91.41(13)
N1 Ni1 N15 91.10(12)
N6 Ni1 N15 86.97(12)
N20 Ni1 N15 170.45(13)
N1 Ni1 Ni2 87.52(9)
N6 Ni1 Ni2 86.12(9)
N20 Ni1 Ni2 84.62(9)
N15 Ni1 Ni2 85.87(8)
N2 Ni2 N7 174.95(13)
N2 Ni2 N19 90.08(13)
N7 Ni2 N19 89.52(12)
N2 Ni2 N14 91.35(12)
N7 Ni2 N14 88.44(12)
N19 Ni2 N14 172.95(12)
N2 Ni2 Ni1 91.98(9)
N7 Ni2 Ni1 93.07(9)
N19 Ni2 Ni1 94.03(9)
N14 Ni2 Ni1 92.81(8)
N2 Ni2 Ni3 87.61(9)
N7 Ni2 Ni3 87.35(9)
N19 Ni2 Ni3 86.24(9)
N14 Ni2 Ni3 86.93(8)
Ni1 Ni2 Ni3 179.50(3)
N3 Ni3 N8 179.65(14)
N3 Ni3 N13 88.99(13)
N8 Ni3 N13 90.68(12)
N3 Ni3 N18 91.95(13)
N8 Ni3 N18 88.38(13)
N13 Ni3 N18 176.25(13)
N3 Ni3 Ni4 90.02(9)
N8 Ni3 Ni4 90.10(9)
N13 Ni3 Ni4 88.55(9)
N18 Ni3 Ni4 87.82(10)
N3 Ni3 Ni2 89.74(9)
N8 Ni3 Ni2 90.14(9)
N13 Ni3 Ni2 91.69(9)
N18 Ni3 Ni2 91.94(10)
Ni4 Ni3 Ni2 179.66(3)
N17 Ni4 N12 179.29(14)
N17 Ni4 N4 90.40(14)
N12 Ni4 N4 90.01(13)
N17 Ni4 N9 89.38(14)
N12 Ni4 N9 90.18(13)
N4 Ni4 N9 177.60(14)
N17 Ni4 Ni3 89.88(10)
N12 Ni4 Ni3 89.54(9)
N4 Ni4 Ni3 88.90(9)
N9 Ni4 Ni3 88.71(9)
N17 Ni4 Ni5 90.14(10)
N12 Ni4 Ni5 90.43(9)
N4 Ni4 Ni5 90.89(9)
N9 Ni4 Ni5 91.50(9)
Ni3 Ni4 Ni5 179.78(3)
N11 Ni5 N16 173.01(14)
N11 Ni5 N5 91.62(14)
N16 Ni5 N5 88.01(14)
N11 Ni5 N10 88.07(14)
N16 Ni5 N10 91.28(14)
N5 Ni5 N10 171.66(14)
N11 Ni5 Ni4 86.60(9)
N16 Ni5 Ni4 86.41(10)
N5 Ni5 Ni4 86.09(10)
N10 Ni5 Ni4 85.57(10)
O2 S1 O1 117.38(17)
O2 S1 N5 112.09(18)
O1 S1 N5 103.82(17)
O2 S1 C14 108.15(19)
O1 S1 C14 108.57(19)
N5 S1 C14 106.25(17)
O3 S2 O4 118.2(2)
O3 S2 N10 111.85(19)
O4 S2 N10 102.93(18)
O3 S2 C34 107.2(2)
O4 S2 C34 107.3(3)
N10 S2 C34 109.1(2)
O5 S3 O6 116.59(17)
O5 S3 N15 113.66(17)
O6 S3 N15 104.72(16)
O5 S3 C54 106.26(19)
O6 S3 C54 109.67(19)
N15 S3 C54 105.40(17)
O8 S4 O7 117.4(2)
O8 S4 N20 113.99(19)
O7 S4 N20 102.16(18)
O8 S4 C74 107.54(19)
O7 S4 C74 107.40(19)
N20 S4 C74 107.86(19)
C1 N1 C5 119.1(3)
C1 N1 Ni1 118.9(3)
C5 N1 Ni1 121.9(3)
C6 N2 C5 123.7(3)
C6 N2 Ni2 117.2(2)
C5 N2 Ni2 118.6(2)
C10 N3 C6 120.5(3)
C10 N3 Ni3 118.4(2)
C6 N3 Ni3 120.7(2)
C13 N4 C10 120.1(3)
C13 N4 Ni4 119.6(2)
C10 N4 Ni4 120.2(2)
C13 N5 S1 122.3(3)
C13 N5 Ni5 120.9(3)
S1 N5 Ni5 116.04(18)
C21 N6 C25 118.9(3)
C21 N6 Ni1 118.0(3)
C25 N6 Ni1 123.0(2)
C26 N7 C25 124.7(3)
C26 N7 Ni2 117.6(2)
C25 N7 Ni2 117.5(2)
C26 N8 C30 120.4(3)
C26 N8 Ni3 121.0(2)
C30 N8 Ni3 118.1(2)
C33 N9 C30 120.6(3)
C33 N9 Ni4 119.0(3)
C30 N9 Ni4 120.3(2)
C33 N10 S2 123.7(3)
C33 N10 Ni5 121.7(2)
S2 N10 Ni5 112.19(19)
C41 N11 C45 119.6(3)
C41 N11 Ni5 118.3(3)
C45 N11 Ni5 122.1(3)
C46 N12 C45 124.0(3)
C46 N12 Ni4 118.5(2)
C45 N12 Ni4 117.5(2)
C46 N13 C50 119.8(3)
C46 N13 Ni3 119.7(2)
C50 N13 Ni3 120.3(2)
C53 N14 C50 120.0(3)
C53 N14 Ni2 119.3(2)
C50 N14 Ni2 120.1(2)
C53 N15 S3 122.2(3)
C53 N15 Ni1 121.3(2)
S3 N15 Ni1 115.20(17)
C65 N16 C61 120.0(4)
C65 N16 Ni5 121.8(3)
C61 N16 Ni5 118.1(3)
C66 N17 C65 124.2(3)
C66 N17 Ni4 117.8(2)
C65 N17 Ni4 118.0(3)
C66 N18 C70 120.0(3)
C66 N18 Ni3 120.1(3)
C70 N18 Ni3 119.2(2)
C70 N19 C73 120.1(3)
C70 N19 Ni2 121.0(2)
C73 N19 Ni2 118.7(3)
C73 N20 S4 124.4(3)
C73 N20 Ni1 124.5(3)
S4 N20 Ni1 107.44(17)
N1 C1 C2 122.8(4)
C3 C2 C1 118.4(4)
C4 C3 C2 119.9(4)
C3 C4 C5 119.5(4)
N1 C5 N2 115.4(3)
N1 C5 C4 120.2(4)
N2 C5 C4 124.2(4)
N2 C6 N3 116.1(3)
N2 C6 C7 125.0(3)
N3 C6 C7 118.6(3)
C8 C7 C6 120.4(4)
C7 C8 C9 121.2(4)
C11 C9 C8 125.2(4)
C11 C9 C10 117.3(4)
C8 C9 C10 117.4(4)
N3 C10 N4 117.3(3)
N3 C10 C9 121.6(3)
N4 C10 C9 121.1(3)
C12 C11 C9 121.6(4)
C11 C12 C13 119.3(4)
N4 C13 N5 115.3(3)
N4 C13 C12 120.5(3)
N5 C13 C12 124.3(4)
C15 C14 C19 120.4(4)
C15 C14 S1 118.9(3)
C19 C14 S1 120.7(3)
C16 C15 C14 119.4(4)
C15 C16 C17 121.2(4)
C16 C17 C18 118.7(4)
C16 C17 C20 120.8(5)
C18 C17 C20 120.5(5)
C19 C18 C17 120.8(4)
C18 C19 C14 119.4(4)
N6 C21 C22 123.7(4)
C21 C22 C23 118.2(4)
C24 C23 C22 119.3(4)
C23 C24 C25 119.7(4)
N6 C25 N7 115.0(3)
N6 C25 C24 120.2(3)
N7 C25 C24 124.4(3)
N7 C26 N8 115.9(3)
N7 C26 C27 124.6(3)
N8 C26 C27 119.3(3)
C28 C27 C26 120.2(4)
C27 C28 C29 120.5(4)
C30 C29 C31 117.2(4)
C30 C29 C28 118.0(3)
C31 C29 C28 124.8(4)
N9 C30 N8 117.3(3)
N9 C30 C29 121.4(3)
N8 C30 C29 121.4(3)
C32 C31 C29 121.3(4)
C31 C32 C33 119.5(4)
N9 C33 N10 115.3(3)
N9 C33 C32 119.7(4)
N10 C33 C32 125.0(3)
C35 C34 C39 121.5(6)
C35 C34 S2 118.4(5)
C39 C34 S2 119.8(4)
C36 C35 C34 119.2(7)
C35 C36 C37 121.9(8)
C36 C37 C38 117.4(6)
C36 C37 C40' 130.8(13)
C38 C37 C40' 111.4(13)
C36 C37 C40 113.2(11)
C38 C37 C40 128.8(11)
C39 C38 C37 121.3(7)
C38 C39 C34 118.5(7)
N11 C41 C42 123.1(4)
C41 C42 C43 118.1(4)
C44 C43 C42 119.6(4)
C43 C44 C45 120.1(4)
N11 C45 N12 115.7(3)
N11 C45 C44 119.4(3)
N12 C45 C44 124.7(3)
N13 C46 N12 116.2(3)
N13 C46 C47 120.6(3)
N12 C46 C47 123.1(3)
C48 C47 C46 119.5(4)
C47 C48 C49 120.6(3)
C48 C49 C50 118.5(3)
C48 C49 C51 125.0(3)
C50 C49 C51 116.5(3)
N14 C50 N13 116.3(3)
N14 C50 C49 122.7(3)
N13 C50 C49 121.0(3)
C52 C51 C49 120.9(3)
C51 C52 C53 119.6(3)
N14 C53 N15 114.2(3)
N14 C53 C52 120.2(3)
N15 C53 C52 125.6(3)
C59 C54 C55 120.6(4)
C59 C54 S3 119.7(3)
C55 C54 S3 119.6(3)
C54 C55 C56 118.8(5)
C55 C56 C57 120.8(6)
C58 C57 C56 118.5(5)
C58 C57 C60 113.7(8)
C56 C57 C60 127.1(8)
C58 C57 C60' 128.3(9)
C56 C57 C60' 112.0(9)
C57 C58 C59 121.3(5)
C54 C59 C58 119.9(5)
N16 C61 C62 122.4(5)
C61 C62 C63 118.3(4)
C64 C63 C62 120.3(5)
C63 C64 C65 119.5(5)
N16 C65 N17 116.0(3)
N16 C65 C64 119.3(4)
N17 C65 C64 124.5(4)
N18 C66 N17 115.9(3)
N18 C66 C67 120.2(4)
N17 C66 C67 123.7(4)
C68 C67 C66 119.7(4)
C67 C68 C69 120.8(4)
C68 C69 C70 118.0(4)
C68 C69 C71 125.1(4)
C70 C69 C71 116.9(4)
N19 C70 N18 116.3(3)
N19 C70 C69 122.5(4)
N18 C70 C69 121.2(3)
C72 C71 C69 120.8(4)
C71 C72 C73 119.3(4)
N19 C73 N20 113.6(3)
N19 C73 C72 120.1(4)
N20 C73 C72 126.2(4)
C75 C74 C79 120.3(4)
C75 C74 S4 119.6(3)
C79 C74 S4 120.1(3)
C74 C75 C76 119.8(4)
C77 C76 C75 121.2(5)
C76 C77 C78 118.1(4)
C76 C77 C80 121.3(5)
C78 C77 C80 120.6(5)
C77 C78 C79 121.3(5)
C74 C79 C78 119.3(5)
F6 P1 F5 98.1(5)
F6 P1 F4 89.0(5)
F5 P1 F4 96.3(4)
F6 P1 F3 176.0(4)
F5 P1 F3 85.8(4)
F4 P1 F3 89.6(4)
F6 P1 F1 87.5(4)
F5 P1 F1 172.5(4)
F4 P1 F1 88.8(4)
F3 P1 F1 88.7(4)
F6 P1 F2 91.3(4)
F5 P1 F2 85.6(4)
F4 P1 F2 178.1(4)
F3 P1 F2 90.0(4)
F1 P1 F2 89.3(4)
Cl3 C81 Cl2 112.7(5)
Cl4 C82 Cl5 111.9(5)
C83 N21 C84 125.6(11)
C83 N21 C85 115.8(10)
C84 N21 C85 118.5(10)
O9 C83 N21 121.6(10)

loop_
_geom_bond_atom_site_label_1
_geom_bond_atom_site_label_2
_geom_bond_distance
Ni1 N1 2.049(3)
Ni1 N6 2.061(3)
Ni1 N20 2.083(3)
Ni1 N15 2.083(3)
Ni1 Ni2 2.2646(6)
Ni2 N2 1.995(3)
Ni2 N7 2.004(3)
Ni2 N19 2.041(3)
Ni2 N14 2.043(3)
Ni2 Ni3 2.2991(6)
Ni3 N3 1.918(3)
Ni3 N8 1.921(3)
Ni3 N13 1.933(3)
Ni3 N18 1.937(3)
Ni3 Ni4 2.2953(6)
Ni4 N17 1.882(3)
Ni4 N12 1.883(3)
Ni4 N4 1.912(3)
Ni4 N9 1.915(3)
Ni4 Ni5 2.3277(6)
Ni5 N11 1.917(3)
Ni5 N16 1.921(3)
Ni5 N5 1.927(3)
Ni5 N10 1.932(3)
S1 O2 1.436(3)
S1 O1 1.439(3)
S1 N5 1.635(3)
S1 C14 1.753(4)
S2 O3 1.441(3)
S2 O4 1.445(4)
S2 N10 1.643(3)
S2 C34 1.731(6)
S3 O5 1.440(3)
S3 O6 1.440(3)
S3 N15 1.611(3)
S3 C54 1.771(4)
S4 O8 1.439(3)
S4 O7 1.448(3)
S4 N20 1.602(3)
S4 C74 1.765(4)
N1 C1 1.349(5)
N1 C5 1.356(5)
N2 C6 1.333(5)
N2 C5 1.375(5)
N3 C10 1.365(5)
N3 C6 1.377(5)
N4 C13 1.356(5)
N4 C10 1.367(5)
N5 C13 1.379(5)
N6 C21 1.343(5)
N6 C25 1.360(5)
N7 C26 1.348(5)
N7 C25 1.378(5)
N8 C26 1.366(5)
N8 C30 1.371(4)
N9 C33 1.358(5)
N9 C30 1.363(5)
N10 C33 1.379(5)
N11 C41 1.350(5)
N11 C45 1.359(5)
N12 C46 1.367(4)
N12 C45 1.389(5)
N13 C46 1.361(5)
N13 C50 1.377(4)
N14 C53 1.348(4)
N14 C50 1.353(5)
N15 C53 1.369(5)
N16 C65 1.351(5)
N16 C61 1.360(5)
N17 C66 1.362(5)
N17 C65 1.379(5)
N18 C66 1.359(5)
N18 C70 1.373(5)
N19 C70 1.347(5)
N19 C73 1.353(5)
N20 C73 1.365(5)
C1 C2 1.379(6)
C2 C3 1.378(7)
C3 C4 1.377(7)
C4 C5 1.405(6)
C6 C7 1.434(5)
C7 C8 1.349(6)
C8 C9 1.409(6)
C9 C11 1.397(6)
C9 C10 1.410(5)
C11 C12 1.354(6)
C12 C13 1.409(5)
C14 C15 1.388(6)
C14 C19 1.393(6)
C15 C16 1.380(6)
C16 C17 1.389(7)
C17 C18 1.393(7)
C17 C20 1.521(7)
C18 C19 1.383(6)
C21 C22 1.372(6)
C22 C23 1.393(6)
C23 C24 1.382(6)
C24 C25 1.410(5)
C26 C27 1.431(5)
C27 C28 1.351(6)
C28 C29 1.417(6)
C29 C30 1.400(5)
C29 C31 1.405(5)
C31 C32 1.356(6)
C32 C33 1.414(5)
C34 C35 1.388(9)
C34 C39 1.393(8)
C35 C36 1.365(10)
C36 C37 1.401(13)
C37 C38 1.417(12)
C37 C40' 1.531(9)
C37 C40 1.541(9)
C38 C39 1.382(9)
C41 C42 1.358(6)
C42 C43 1.394(6)
C43 C44 1.373(6)
C44 C45 1.398(5)
C46 C47 1.420(5)
C47 C48 1.365(5)
C48 C49 1.400(5)
C49 C50 1.406(5)
C49 C51 1.420(5)
C51 C52 1.353(6)
C52 C53 1.425(5)
C54 C59 1.368(6)
C54 C55 1.387(7)
C55 C56 1.391(7)
C56 C57 1.395(9)
C57 C58 1.369(9)
C57 C60 1.524(8)
C57 C60' 1.538(9)
C58 C59 1.381(7)
C61 C62 1.367(7)
C62 C63 1.379(8)
C63 C64 1.378(7)
C64 C65 1.409(6)
C66 C67 1.421(5)
C67 C68 1.364(6)
C68 C69 1.400(6)
C69 C70 1.409(5)
C69 C71 1.412(6)
C71 C72 1.362(6)
C72 C73 1.427(5)
C74 C75 1.372(6)
C74 C79 1.375(6)
C75 C76 1.387(6)
C76 C77 1.377(7)
C77 C78 1.382(7)
C77 C80 1.511(6)
C78 C79 1.392(7)
P1 F6 1.536(6)
P1 F5 1.552(6)
P1 F4 1.566(6)
P1 F3 1.573(6)
P1 F1 1.575(6)
P1 F2 1.588(6)
C81 Cl3 1.685(11)
C81 Cl2 1.785(11)
C82 Cl4 1.633(9)
C82 Cl5 1.775(10)
O9 C83 1.241(12)
N21 C83 1.281(11)
N21 C84 1.394(12)
N21 C85 1.526(19)
